data_1525490
loop_
_publ_author_name
'Yatsenko, S.P.'
'Chuntonov, K.A.'
'Grin', Yu.'
'Orlov, A.N.'
'Yarmolyuk, Ya.P.'

_publ_section_title
;
 Kristallstruktur von Cs2 In3
;
_journal_name_full 'Journal of the Less-Common Metals'
_journal_page_first 339
_journal_page_last 343
_journal_volume 108
_journal_year 1985
_chemical_formula_sum 'Cs2 In3'
_space_group_IT_number 119
_symmetry_space_group_name_Hall 'I -4 -2'
_symmetry_space_group_name_H-M 'I -4 m 2'
_cell_angle_alpha 90
_cell_angle_beta 90
_cell_angle_gamma 90
_cell_formula_units_Z 4
_cell_length_a 6.91
_cell_length_b 6.91
_cell_length_c 16.512
_cell_volume 788.417
_citation_journal_id_ASTM JCOMAH
_cod_data_source_file Yatsenko_JCOMAH_1985_1391.cif
_cod_data_source_block Cs2In3
_cod_original_cell_volume 788.4166
_cod_database_code 1525490

loop_
_symmetry_equiv_pos_as_xyz
x,y,z
y,-x,-z
-x,-y,z
-y,x,-z
-x,y,z
y,x,-z
x,-y,z
-y,-x,-z
x+1/2,y+1/2,z+1/2
y+1/2,-x+1/2,-z+1/2
-x+1/2,-y+1/2,z+1/2
-y+1/2,x+1/2,-z+1/2
-x+1/2,y+1/2,z+1/2
y+1/2,x+1/2,-z+1/2
x+1/2,-y+1/2,z+1/2
-y+1/2,-x+1/2,-z+1/2

loop_
_atom_site_label
_atom_site_type_symbol
_atom_site_fract_x
_atom_site_fract_y
_atom_site_fract_z
_atom_site_occupancy
_atom_site_U_iso_or_equiv
Cs2 Cs 0 0.5 0.75 1 0.0
In2 In 0.295 0 0.9941 1 0.0
In1 In 0 0 0.1398 1 0.0
Cs3 Cs 0 0 0.388 1 0.0
Cs1 Cs 0 0.5 0.25 1 0.0
